data_7041250
loop_
_publ_author_name
'Zhang, Kun'
'Yuan, Chen'
'Guo, Fu-Sheng'
'Zhang, Yi-Quan'
'Wang, Yao-Yu'

_publ_section_title
;
 Fine-tuning terminal solvent ligands to rationally enhance the energy
 barrier in dinuclear dysprosium single-molecule magnets.
;
_journal_issue 1
_journal_name_full 'Dalton transactions (Cambridge, England : 2003)'
_journal_page_first 186
_journal_page_last 192
_journal_paper_doi 10.1039/c6dt04231g
_journal_volume 46
_journal_year 2016
_chemical_formula_moiety 'C76 H82 Dy2 N8 O16'
_chemical_formula_sum 'C76 H82 Dy2 N8 O16'
_chemical_formula_weight 1688.49
_space_group_crystal_system monoclinic
_space_group_IT_number 14
_space_group_name_Hall '-P 2yn'
_space_group_name_H-M_alt 'P 1 21/n 1'
_symmetry_space_group_name_Hall '-P 2yn'
_symmetry_space_group_name_H-M 'P 1 21/n 1'
_atom_sites_solution_hydrogens geom
_audit_creation_method SHELXL-2014/7
_audit_update_record
;
2016-11-21 deposited with the CCDC.
2016-11-23 downloaded from the CCDC.
;
_cell_angle_alpha 90
_cell_angle_beta 113.0170(10)
_cell_angle_gamma 90
_cell_formula_units_Z 2
_cell_length_a 17.6437(7)
_cell_length_b 12.2553(5)
_cell_length_c 18.4911(8)
_cell_measurement_reflns_used 9908
_cell_measurement_temperature 100(2)
_cell_measurement_theta_max 28.01
_cell_measurement_theta_min 2.51
_cell_volume 3680.0(3)
_computing_cell_refinement 'Bruker SMART'
_computing_data_collection 'Bruker SMART APEX II'
_computing_data_reduction 'Bruker SAINT'
_computing_molecular_graphics 'SHELXL-2014/7 (Sheldrick, 2014)'
_computing_publication_material 'SHELXL-2014/7 (Sheldrick, 2014)'
_computing_structure_refinement 'SHELXL-2014/7 (Sheldrick, 2014)'
_computing_structure_solution 'SHELXL-2014/7 (Sheldrick, 2014)'
_diffrn_ambient_temperature 100(2)
_diffrn_measured_fraction_theta_full 0.999
_diffrn_measured_fraction_theta_max 0.982
_diffrn_measurement_device_type 'CCD area detector'
_diffrn_measurement_method 'phi and omega scans'
_diffrn_radiation_type MoK\a
_diffrn_radiation_wavelength 0.71073
_diffrn_reflns_av_R_equivalents 0.0658
_diffrn_reflns_av_unetI/netI 0.0401
_diffrn_reflns_Laue_measured_fraction_full 0.999
_diffrn_reflns_Laue_measured_fraction_max 0.982
_diffrn_reflns_limit_h_max 23
_diffrn_reflns_limit_h_min -23
_diffrn_reflns_limit_k_max 14
_diffrn_reflns_limit_k_min -16
_diffrn_reflns_limit_l_max 24
_diffrn_reflns_limit_l_min -24
_diffrn_reflns_number 94559
_diffrn_reflns_point_group_measured_fraction_full 0.999
_diffrn_reflns_point_group_measured_fraction_max 0.982
_diffrn_reflns_theta_full 26.000
_diffrn_reflns_theta_max 28.330
_diffrn_reflns_theta_min 2.393
_diffrn_source 'sealed tube'
_exptl_absorpt_coefficient_mu 2.087
_exptl_absorpt_correction_T_max 0.701
_exptl_absorpt_correction_T_min 0.623
_exptl_absorpt_correction_type multi-scan
_exptl_absorpt_process_details 'SADABS V2012/1(Bruker AXS Inc.)'
_exptl_crystal_colour 'LIGHT YELLOW'
_exptl_crystal_density_diffrn 1.524
_exptl_crystal_density_method 'not measured'
_exptl_crystal_description BLOCK
_exptl_crystal_F_000 1708
_exptl_crystal_size_max 0.250
_exptl_crystal_size_mid 0.210
_exptl_crystal_size_min 0.170
_refine_diff_density_max 3.501
_refine_diff_density_min -4.229
_refine_diff_density_rms 0.218
_refine_ls_extinction_method none
_refine_ls_goodness_of_fit_ref 1.050
_refine_ls_hydrogen_treatment constr
_refine_ls_matrix_type full
_refine_ls_number_parameters 514
_refine_ls_number_reflns 9032
_refine_ls_number_restraints 845
_refine_ls_restrained_S_all 1.033
_refine_ls_R_factor_all 0.1118
_refine_ls_R_factor_gt 0.0824
_refine_ls_shift/su_max 0.003
_refine_ls_shift/su_mean 0.000
_refine_ls_structure_factor_coef Fsqd
_refine_ls_weighting_details 'w=1/[\s^2^(Fo^2^)+(0.0671P)^2^+74.5046P] where P=(Fo^2^+2Fc^2^)/3'
_refine_ls_weighting_scheme calc
_refine_ls_wR_factor_gt 0.1869
_refine_ls_wR_factor_ref 0.2055
_reflns_Friedel_coverage 0.000
_reflns_number_gt 6872
_reflns_number_total 9032
_reflns_threshold_expression 'I > 2\s(I)'
_cod_data_source_file c6dt04231g2.cif
_cod_data_source_block 2
_cod_depositor_comments
;
The following automatic conversions were performed:

'_exptl_absorpt_correction_type' value 'Multi-scan' changed to
'multi-scan' according to
/usr/data/users/saulius/crontab/automatic-downloads/rss-feeds/RSC/lib/dictionaries/cif_core.dic
dictionary named 'cif_core.dic' version 2.4.2 from 2011-04-26.

Automatic conversion script
Id: cif_fix_values 4268 2015-11-12 08:31:59Z antanas 

 Adding full bibliography for 7041249--7041250.cif.
;
_cod_database_code 7041250
_shelx_shelxl_version_number 2014/7
_shelx_space_group_comment
;
The symmetry employed for this shelxl refinement is uniquely defined
by the following loop, which should always be used as a source of
symmetry information in preference to the above space-group names.
They are only intended as comments.
;
_shelx_estimated_absorpt_t_min 0.623
_shelx_estimated_absorpt_t_max 0.718

loop_
_space_group_symop_operation_xyz
'x, y, z'
'-x+1/2, y+1/2, -z+1/2'
'-x, -y, -z'
'x-1/2, -y-1/2, z-1/2'

loop_
_atom_site_label
_atom_site_type_symbol
_atom_site_fract_x
_atom_site_fract_y
_atom_site_fract_z
_atom_site_U_iso_or_equiv
_atom_site_adp_type
_atom_site_occupancy
_atom_site_site_symmetry_order
_atom_site_calc_flag
_atom_site_refinement_flags_posn
_atom_site_refinement_flags_adp
_atom_site_refinement_flags_occupancy
_atom_site_disorder_assembly
_atom_site_disorder_group
Dy1 Dy 0.42948(2) 0.53149(3) 0.55015(2) 0.02848(14) Uani 1 1 d . . . . .
O1 O 0.4770(3) 0.6003(5) 0.4589(4) 0.0318(13) Uani 1 1 d . . . . .
O2 O 0.3771(6) 0.5718(5) 0.6424(5) 0.0685(17) Uani 1 1 d D U . . .
O3 O 0.5101(5) 0.6123(7) 0.3355(5) 0.058(2) Uani 1 1 d . . . . .
O4 O 0.3988(15) 0.5243(18) 0.7808(12) 0.134(7) Uani 0.439(11) 1 d D U P A 1
O5 O 0.3521(4) 0.3750(5) 0.5151(4) 0.0363(14) Uani 1 1 d . . . . .
O6 O 0.3062(3) 0.5725(5) 0.4505(4) 0.0347(14) Uani 1 1 d . . . . .
O7 O 0.5545(3) 0.6081(5) 0.6367(4) 0.0343(14) Uani 1 1 d . . . . .
N1 N 0.4029(6) 0.7259(8) 0.5551(6) 0.053(2) Uani 1 1 d D . . . .
N2 N 0.3654(6) 0.7559(6) 0.6111(5) 0.0667(18) Uani 1 1 d D U . . .
H2 H 0.3555 0.8232 0.6216 0.080 Uiso 1 1 calc R U . A 1
N3 N 0.6735(5) 0.7008(7) 0.6823(5) 0.044(2) Uani 1 1 d D . . . .
C1 C 0.4399(5) 0.7913(7) 0.4504(5) 0.0289(17) Uani 1 1 d . . . . .
C2 C 0.4673(5) 0.6970(6) 0.4233(5) 0.0294(18) Uani 1 1 d . . . . .
C3 C 0.4848(5) 0.7104(7) 0.3551(5) 0.0295(17) Uani 1 1 d . . . . .
C4 C 0.4778(5) 0.8110(7) 0.3184(5) 0.0301(18) Uani 1 1 d . . . . .
H4 H 0.4893 0.8174 0.2725 0.036 Uiso 1 1 calc R U . . .
C5 C 0.4539(5) 0.9025(7) 0.3488(5) 0.0321(18) Uani 1 1 d . . . . .
H5 H 0.4506 0.9718 0.3247 0.038 Uiso 1 1 calc R U . . .
C6 C 0.4351(5) 0.8919(7) 0.4137(5) 0.0313(18) Uani 1 1 d . . . . .
H6 H 0.4184 0.9545 0.4340 0.038 Uiso 1 1 calc R U . . .
C7 C 0.4144(7) 0.7906(12) 0.5162(6) 0.063(3) Uani 1 1 d . U . . .
H7 H 0.4048 0.8622 0.5304 0.075 Uiso 1 1 calc R U . . .
C8 C 0.3472(14) 0.6591(9) 0.6464(12) 0.0728(9) Uani 0.439(11) 1 d D U P A 1
C9 C 0.3272(9) 0.6900(16) 0.7175(9) 0.0728(9) Uani 0.439(11) 1 d DG U P A 1
C14 C 0.3538(9) 0.6211(13) 0.7823(12) 0.0728(9) Uani 0.439(11) 1 d DG U P A 1
C13 C 0.3368(13) 0.6465(15) 0.8477(10) 0.0728(9) Uani 0.439(11) 1 d G U P A 1
H13 H 0.3550 0.5994 0.8921 0.087 Uiso 0.439(11) 1 calc R U P A 1
C12 C 0.2932(13) 0.7407(17) 0.8483(10) 0.0728(9) Uani 0.439(11) 1 d G U P A 1
H12 H 0.2816 0.7580 0.8930 0.087 Uiso 0.439(11) 1 calc R U P A 1
C11 C 0.2666(12) 0.8096(14) 0.7834(13) 0.0728(9) Uani 0.439(11) 1 d G U P A 1
H11 H 0.2367 0.8740 0.7837 0.087 Uiso 0.439(11) 1 calc R U P A 1
C10 C 0.2835(11) 0.7843(16) 0.7180(10) 0.0728(9) Uani 0.439(11) 1 d G U P A 1
H10 H 0.2653 0.8313 0.6736 0.087 Uiso 0.439(11) 1 calc R U P A 1
C15 C 0.5182(9) 0.6137(12) 0.2670(10) 0.078(4) Uani 1 1 d . . . . .
H15A H 0.5540 0.6745 0.2662 0.117 Uiso 1 1 calc R U . . .
H15B H 0.4640 0.6229 0.2243 0.117 Uiso 1 1 calc R U . . .
H15C H 0.5427 0.5448 0.2599 0.117 Uiso 1 1 calc R U . . .
C16 C 0.3146(6) 0.1656(8) 0.5327(6) 0.042(2) Uani 1 1 d . . . . .
H16 H 0.3680 0.1940 0.5619 0.051 Uiso 1 1 calc R U . . .
C17 C 0.2976(7) 0.0570(9) 0.5414(7) 0.051(3) Uani 1 1 d . . . . .
H17 H 0.3389 0.0120 0.5776 0.061 Uiso 1 1 calc R U . . .
C18 C 0.2214(8) 0.0144(9) 0.4980(7) 0.058(3) Uani 1 1 d . . . . .
H18 H 0.2104 -0.0603 0.5033 0.069 Uiso 1 1 calc R U . . .
C19 C 0.1611(7) 0.0800(8) 0.4468(7) 0.055(3) Uani 1 1 d . . . . .
H19 H 0.1082 0.0507 0.4171 0.066 Uiso 1 1 calc R U . . .
C20 C 0.1775(6) 0.1898(8) 0.4384(7) 0.043(2) Uani 1 1 d . . . . .
H20 H 0.1358 0.2348 0.4027 0.052 Uiso 1 1 calc R U . . .
C21 C 0.2544(5) 0.2329(7) 0.4820(5) 0.0314(18) Uani 1 1 d . . . . .
C22 C 0.2757(5) 0.3503(7) 0.4773(5) 0.0301(18) Uani 1 1 d . . . . .
C23 C 0.2163(5) 0.4266(7) 0.4358(5) 0.0294(17) Uani 1 1 d . . . . .
H23 H 0.1604 0.4037 0.4140 0.035 Uiso 1 1 calc R U . . .
C24 C 0.2336(5) 0.5341(7) 0.4241(5) 0.0261(16) Uani 1 1 d . . . . .
C25 C 0.1667(5) 0.6105(7) 0.3781(5) 0.0276(17) Uani 1 1 d . . . . .
C26 C 0.0863(5) 0.5790(7) 0.3313(5) 0.0299(17) Uani 1 1 d . . . . .
H26 H 0.0721 0.5038 0.3264 0.036 Uiso 1 1 calc R U . . .
C27 C 0.0276(5) 0.6549(8) 0.2926(6) 0.039(2) Uani 1 1 d . . . . .
H27 H -0.0267 0.6318 0.2608 0.047 Uiso 1 1 calc R U . . .
C28 C 0.0466(6) 0.7652(9) 0.2991(6) 0.042(2) Uani 1 1 d . . . . .
H28 H 0.0055 0.8176 0.2724 0.051 Uiso 1 1 calc R U . . .
C29 C 0.1258(7) 0.7981(8) 0.3449(6) 0.046(3) Uani 1 1 d . . . . .
H29 H 0.1392 0.8736 0.3494 0.055 Uiso 1 1 calc R U . . .
C30 C 0.1855(6) 0.7225(8) 0.3841(5) 0.037(2) Uani 1 1 d . . . . .
H30 H 0.2397 0.7462 0.4154 0.045 Uiso 1 1 calc R U . . .
C31 C 0.6771(7) 0.5091(9) 0.7178(6) 0.047(2) Uani 1 1 d . . . . .
H31A H 0.6378 0.4559 0.7224 0.070 Uiso 1 1 calc R U . . .
H31B H 0.7169 0.5287 0.7703 0.070 Uiso 1 1 calc R U . . .
H31C H 0.7063 0.4771 0.6874 0.070 Uiso 1 1 calc R U . . .
C32 C 0.6305(6) 0.6122(9) 0.6756(6) 0.043(2) Uani 1 1 d . . . . .
C33 C 0.6271(7) 0.7985(8) 0.6440(6) 0.046(2) Uani 1 1 d D . . . .
H33A H 0.6132 0.7943 0.5873 0.069 Uiso 1 1 calc R U . . .
H33B H 0.6607 0.8635 0.6653 0.069 Uiso 1 1 calc R U . . .
H33C H 0.5764 0.8029 0.6536 0.069 Uiso 1 1 calc R U . . .
C34 C 0.7615(5) 0.7088(10) 0.7305(6) 0.044(2) Uani 1 1 d D . . . .
H34A H 0.7696 0.7352 0.7830 0.066 Uiso 1 1 calc R U . . .
H34B H 0.7871 0.7599 0.7060 0.066 Uiso 1 1 calc R U . . .
H34C H 0.7870 0.6368 0.7347 0.066 Uiso 1 1 calc R U . . .
O8 O -0.0008(11) 0.673(3) 0.6457(12) 0.044(3) Uani 0.593(10) 1 d D U P B 1
N4 N 0.0678(10) 0.6316(16) 0.5689(10) 0.070(3) Uani 0.593(10) 1 d D U P B 1
C35 C 0.1169(15) 0.568(2) 0.6987(14) 0.070(2) Uani 0.593(10) 1 d . U P B 1
H35A H 0.1694 0.6073 0.7147 0.105 Uiso 0.593(10) 1 calc R U P B 1
H35B H 0.1223 0.4962 0.6785 0.105 Uiso 0.593(10) 1 calc R U P B 1
H35C H 0.1018 0.5601 0.7441 0.105 Uiso 0.593(10) 1 calc R U P B 1
C36 C 0.0572(12) 0.626(2) 0.6415(12) 0.070(2) Uani 0.593(10) 1 d D U P B 1
C37 C 0.0076(14) 0.696(2) 0.5056(11) 0.070(2) Uani 0.593(10) 1 d D U P B 1
H37A H -0.0482 0.6744 0.4987 0.105 Uiso 0.593(10) 1 calc R U P B 1
H37B H 0.0154 0.6835 0.4566 0.105 Uiso 0.593(10) 1 calc R U P B 1
H37C H 0.0155 0.7738 0.5192 0.105 Uiso 0.593(10) 1 calc R U P B 1
C38 C 0.1328(14) 0.568(2) 0.5587(14) 0.070(2) Uani 0.593(10) 1 d D U P B 1
H38A H 0.1796 0.6156 0.5650 0.105 Uiso 0.593(10) 1 calc R U P B 1
H38B H 0.1118 0.5356 0.5060 0.105 Uiso 0.593(10) 1 calc R U P B 1
H38C H 0.1507 0.5098 0.5982 0.105 Uiso 0.593(10) 1 calc R U P B 1
O8A O -0.0039(18) 0.677(5) 0.641(2) 0.060 Uani 0.4072 1 d D U P B 2
C36A C 0.0457(16) 0.645(3) 0.6160(17) 0.069(3) Uani 0.407(10) 1 d D U P B 2
C35A C 0.084(2) 0.539(3) 0.620(2) 0.076(5) Uani 0.407(10) 1 d D U P B 2
H35D H 0.0705 0.4907 0.6550 0.114 Uiso 0.407(10) 1 calc R U P B 2
H35E H 0.1441 0.5478 0.6391 0.114 Uiso 0.407(10) 1 calc R U P B 2
H35F H 0.0640 0.5065 0.5669 0.114 Uiso 0.407(10) 1 calc R U P B 2
C37A C 0.046(2) 0.828(3) 0.563(2) 0.080(6) Uani 0.407(10) 1 d D U P B 2
H37D H 0.0025 0.8402 0.5112 0.121 Uiso 0.407(10) 1 calc R U P B 2
H37E H 0.0946 0.8713 0.5682 0.121 Uiso 0.407(10) 1 calc R U P B 2
H37F H 0.0267 0.8494 0.6039 0.121 Uiso 0.407(10) 1 calc R U P B 2
C38A C 0.122(2) 0.680(3) 0.528(2) 0.075(5) Uani 0.407(10) 1 d . U P B 2
H38D H 0.1734 0.6487 0.5644 0.113 Uiso 0.407(10) 1 calc R U P B 2
H38E H 0.1335 0.7455 0.5032 0.113 Uiso 0.407(10) 1 calc R U P B 2
H38F H 0.0925 0.6268 0.4870 0.113 Uiso 0.407(10) 1 calc R U P B 2
N4A N 0.0682(18) 0.712(2) 0.5720(18) 0.071(3) Uani 0.407(10) 1 d D U P B 2
C9A C 0.3228(2) 0.6928(5) 0.70949(19) 0.0713(15) Uani 0.561(11) 1 d G U P A 2
C14A C 0.3157(5) 0.6188(7) 0.7635(4) 0.0743(17) Uani 0.561(11) 1 d DG U P A 2
H14A H 0.3389 0.5480 0.7678 0.089 Uiso 0.561(11) 1 calc R U P A 2
C13A C 0.2748(8) 0.6486(10) 0.8112(6) 0.0747(17) Uani 0.561(11) 1 d G U P A 2
H13A H 0.2700 0.5981 0.8481 0.090 Uiso 0.561(11) 1 calc R U P A 2
C12A C 0.2409(9) 0.7524(10) 0.8049(8) 0.0746(19) Uani 0.561(11) 1 d G U P A 2
H12A H 0.2129 0.7727 0.8375 0.090 Uiso 0.561(11) 1 calc R U P A 2
C11A C 0.2480(7) 0.8263(8) 0.7509(7) 0.0735(17) Uani 0.561(11) 1 d DG U P A 2
H11A H 0.2249 0.8972 0.7466 0.088 Uiso 0.561(11) 1 calc R U P A 2
C10A C 0.2890(4) 0.7965(6) 0.7032(4) 0.0722(17) Uani 0.561(11) 1 d DG U P A 2
C8A C 0.3724(3) 0.6637(5) 0.6625(2) 0.0703(17) Uani 0.561(11) 1 d D U P A 2
O4A O 0.2830(7) 0.8812(9) 0.6637(6) 0.052(3) Uani 0.561(11) 1 d D U P A 2

loop_
_atom_site_aniso_label
_atom_site_aniso_U_11
_atom_site_aniso_U_22
_atom_site_aniso_U_33
_atom_site_aniso_U_23
_atom_site_aniso_U_13
_atom_site_aniso_U_12
Dy1 0.02009(19) 0.0313(2) 0.0346(2) -0.00800(17) 0.01131(15) -0.00617(15)
O1 0.021(3) 0.023(3) 0.048(4) 0.017(3) 0.009(3) -0.001(2)
O2 0.065(3) 0.066(3) 0.078(3) -0.002(2) 0.031(2) -0.006(2)
O3 0.055(5) 0.047(5) 0.055(5) -0.009(4) 0.005(4) 0.008(4)
O4 0.119(10) 0.114(9) 0.147(11) -0.002(8) 0.027(9) 0.015(8)
O5 0.025(3) 0.025(3) 0.052(4) -0.009(3) 0.008(3) 0.000(2)
O6 0.021(3) 0.041(4) 0.038(3) -0.002(3) 0.007(2) -0.008(3)
O7 0.024(3) 0.044(4) 0.033(3) -0.011(3) 0.009(2) -0.010(3)
N1 0.043(5) 0.050(6) 0.063(6) -0.008(5) 0.017(5) 0.001(4)
N2 0.068(3) 0.067(3) 0.069(3) 0.000(3) 0.032(2) -0.002(3)
N3 0.034(4) 0.049(5) 0.046(5) -0.002(4) 0.011(4) -0.005(4)
C1 0.020(4) 0.036(5) 0.026(4) 0.008(3) 0.004(3) -0.001(3)
C2 0.017(3) 0.018(4) 0.044(5) 0.009(3) 0.002(3) -0.002(3)
C3 0.023(4) 0.024(4) 0.034(4) 0.001(3) 0.003(3) 0.002(3)
C4 0.027(4) 0.038(5) 0.025(4) 0.004(4) 0.010(3) -0.001(3)
C5 0.038(4) 0.022(4) 0.035(4) 0.008(3) 0.013(4) 0.003(3)
C6 0.034(4) 0.025(4) 0.034(4) 0.003(3) 0.012(4) 0.009(3)
C7 0.043(5) 0.099(7) 0.038(5) 0.026(5) 0.007(4) -0.040(5)
C8 0.0731(13) 0.0726(13) 0.0746(13) 0.0025(11) 0.0311(10) -0.0030(11)
C9 0.0731(13) 0.0726(13) 0.0746(13) 0.0025(11) 0.0311(10) -0.0030(11)
C14 0.0731(13) 0.0726(13) 0.0746(13) 0.0025(11) 0.0311(10) -0.0030(11)
C13 0.0731(13) 0.0726(13) 0.0746(13) 0.0025(11) 0.0311(10) -0.0030(11)
C12 0.0731(13) 0.0726(13) 0.0746(13) 0.0025(11) 0.0311(10) -0.0030(11)
C11 0.0731(13) 0.0726(13) 0.0746(13) 0.0025(11) 0.0311(10) -0.0030(11)
C10 0.0731(13) 0.0726(13) 0.0746(13) 0.0025(11) 0.0311(10) -0.0030(11)
C15 0.074(9) 0.063(9) 0.098(12) 0.031(8) 0.035(9) 0.012(7)
C16 0.035(5) 0.035(5) 0.051(6) -0.004(4) 0.010(4) 0.003(4)
C17 0.049(6) 0.033(5) 0.061(7) 0.003(5) 0.011(5) 0.005(4)
C18 0.065(7) 0.025(5) 0.064(7) 0.002(5) 0.006(6) -0.005(5)
C19 0.051(6) 0.026(5) 0.071(8) -0.002(5) 0.006(6) -0.007(5)
C20 0.035(5) 0.025(4) 0.059(6) 0.000(4) 0.008(4) -0.003(4)
C21 0.027(4) 0.030(4) 0.037(5) -0.002(4) 0.012(4) 0.001(3)
C22 0.021(4) 0.034(4) 0.038(5) -0.007(4) 0.014(3) -0.002(3)
C23 0.023(4) 0.030(4) 0.036(4) -0.007(4) 0.012(3) -0.002(3)
C24 0.025(4) 0.029(4) 0.025(4) -0.005(3) 0.012(3) -0.003(3)
C25 0.023(4) 0.038(5) 0.024(4) -0.004(3) 0.010(3) -0.006(3)
C26 0.030(4) 0.027(4) 0.032(4) -0.005(3) 0.012(3) -0.008(3)
C27 0.026(4) 0.045(5) 0.037(5) 0.004(4) 0.004(4) -0.003(4)
C28 0.038(5) 0.040(5) 0.039(5) 0.011(4) 0.005(4) -0.002(4)
C29 0.053(6) 0.034(5) 0.039(5) 0.008(4) 0.004(5) -0.014(4)
C30 0.040(5) 0.031(5) 0.032(5) 0.003(4) 0.005(4) -0.011(4)
C31 0.058(6) 0.037(5) 0.044(6) 0.005(4) 0.018(5) -0.002(5)
C32 0.040(5) 0.052(6) 0.039(5) -0.015(5) 0.018(4) -0.014(5)
C33 0.047(6) 0.040(5) 0.047(6) 0.007(5) 0.015(5) 0.007(5)
C34 0.030(5) 0.058(7) 0.039(5) -0.001(5) 0.008(4) -0.012(4)
O8 0.047(5) 0.057(6) 0.039(6) 0.002(5) 0.027(4) 0.004(5)
N4 0.070(3) 0.076(4) 0.071(3) -0.002(3) 0.034(3) 0.003(3)
C35 0.069(3) 0.078(3) 0.071(3) -0.003(2) 0.034(2) 0.004(2)
C36 0.069(3) 0.078(3) 0.071(3) -0.003(2) 0.034(2) 0.004(2)
C37 0.069(3) 0.078(3) 0.071(3) -0.003(2) 0.034(2) 0.004(2)
C38 0.069(3) 0.078(3) 0.071(3) -0.003(2) 0.034(2) 0.004(2)
O8A 0.061 0.066 0.055 0.002 0.024 0.004
C36A 0.068(3) 0.075(4) 0.069(3) -0.003(3) 0.033(3) 0.003(3)
C35A 0.071(8) 0.082(7) 0.081(8) -0.003(7) 0.035(7) 0.007(6)
C37A 0.079(11) 0.080(8) 0.086(11) 0.003(8) 0.037(9) 0.008(8)
C38A 0.075(8) 0.083(9) 0.073(8) -0.006(7) 0.036(7) 0.000(7)
N4A 0.070(3) 0.076(4) 0.071(4) -0.003(3) 0.032(3) 0.003(3)
C9A 0.072(2) 0.072(2) 0.074(2) 0.0016(19) 0.0329(18) -0.004(2)
C14A 0.075(2) 0.074(2) 0.076(2) 0.003(2) 0.032(2) -0.002(2)
C13A 0.075(2) 0.075(2) 0.076(2) 0.003(2) 0.032(2) -0.001(2)
C12A 0.075(3) 0.075(3) 0.075(3) 0.002(2) 0.031(2) 0.000(2)
C11A 0.074(2) 0.072(2) 0.075(2) 0.003(2) 0.030(2) -0.001(2)
C10A 0.074(2) 0.072(2) 0.074(2) 0.004(2) 0.032(2) -0.003(2)
C8A 0.070(2) 0.070(2) 0.074(2) 0.001(2) 0.032(2) -0.004(2)
O4A 0.084(8) 0.042(5) 0.055(6) -0.001(5) 0.053(6) 0.010(5)

loop_
_atom_type_symbol
_atom_type_description
_atom_type_scat_dispersion_real
_atom_type_scat_dispersion_imag
_atom_type_scat_source
C C 0.0033 0.0016 'International Tables Vol C Tables 4.2.6.8 and 6.1.1.4'
H H 0.0000 0.0000 'International Tables Vol C Tables 4.2.6.8 and 6.1.1.4'
Dy Dy -0.1892 4.4098 'International Tables Vol C Tables 4.2.6.8 and 6.1.1.4'
N N 0.0061 0.0033 'International Tables Vol C Tables 4.2.6.8 and 6.1.1.4'
O O 0.0106 0.0060 'International Tables Vol C Tables 4.2.6.8 and 6.1.1.4'

loop_
_geom_angle_atom_site_label_1
_geom_angle_atom_site_label_2
_geom_angle_atom_site_label_3
_geom_angle
_geom_angle_site_symmetry_1
_geom_angle_site_symmetry_3
O2 Dy1 O6 91.1(3) . .
O2 Dy1 O5 91.3(3) . .
O6 Dy1 O5 71.5(2) . .
O2 Dy1 O1 146.2(2) . .
O6 Dy1 O1 80.4(2) . .
O5 Dy1 O1 116.3(2) . .
O2 Dy1 O7 87.2(3) . .
O6 Dy1 O7 143.3(2) . .
O5 Dy1 O7 145.1(2) . .
O1 Dy1 O7 80.9(2) . .
O2 Dy1 O1 134.2(3) . 3_666
O6 Dy1 O1 124.3(2) . 3_666
O5 Dy1 O1 76.3(2) . 3_666
O1 Dy1 O1 74.7(2) . 3_666
O7 Dy1 O1 80.0(2) . 3_666
O2 Dy1 N1 67.8(3) . .
O6 Dy1 N1 71.3(3) . .
O5 Dy1 N1 136.5(3) . .
O1 Dy1 N1 78.5(3) . .
O7 Dy1 N1 74.2(3) . .
O1 Dy1 N1 145.2(3) 3_666 .
O2 Dy1 O3 72.6(3) . 3_666
O6 Dy1 O3 138.7(2) . 3_666
O5 Dy1 O3 71.2(2) . 3_666
O1 Dy1 O3 132.8(2) . 3_666
O7 Dy1 O3 75.1(2) . 3_666
O1 Dy1 O3 61.6(2) 3_666 3_666
N1 Dy1 O3 130.3(3) . 3_666
O2 Dy1 Dy1 163.7(2) . 3_666
O6 Dy1 Dy1 104.72(16) . 3_666
O5 Dy1 Dy1 97.20(16) . 3_666
O1 Dy1 Dy1 37.74(14) . 3_666
O7 Dy1 Dy1 77.91(15) . 3_666
O1 Dy1 Dy1 36.91(14) 3_666 3_666
N1 Dy1 Dy1 113.4(2) . 3_666
O3 Dy1 Dy1 97.0(2) 3_666 3_666
C2 O1 Dy1 132.0(6) . .
C2 O1 Dy1 122.1(5) . 3_666
Dy1 O1 Dy1 105.3(2) . 3_666
C8A O2 Dy1 122.1(6) . .
C8 O2 Dy1 123.4(8) . .
C15 O3 C3 113.9(10) . .
C15 O3 Dy1 127.7(8) . 3_666
C3 O3 Dy1 116.3(6) . 3_666
C22 O5 Dy1 136.9(6) . .
C24 O6 Dy1 136.5(6) . .
C32 O7 Dy1 156.3(7) . .
C7 N1 N2 120.5(12) . .
C7 N1 Dy1 124.9(11) . .
N2 N1 Dy1 114.5(6) . .
C8 N2 N1 110.5(9) . .
C8A N2 N1 108.6(6) . .
C8 N2 H2 124.7 . .
N1 N2 H2 124.7 . .
C32 N3 C34 123.7(9) . .
C32 N3 C33 116.1(8) . .
C34 N3 C33 119.9(9) . .
C6 C1 C2 120.8(8) . .
C6 C1 C7 115.7(10) . .
C2 C1 C7 123.5(9) . .
O1 C2 C1 123.1(8) . .
O1 C2 C3 120.7(8) . .
C1 C2 C3 116.3(7) . .
O3 C3 C4 128.4(9) . .
O3 C3 C2 109.7(8) . .
C4 C3 C2 121.8(8) . .
C3 C4 C5 120.1(8) . .
C3 C4 H4 120.0 . .
C5 C4 H4 120.0 . .
C6 C5 C4 119.5(8) . .
C6 C5 H5 120.2 . .
C4 C5 H5 120.2 . .
C5 C6 C1 121.4(8) . .
C5 C6 H6 119.3 . .
C1 C6 H6 119.3 . .
N1 C7 C1 136.1(15) . .
N1 C7 H7 111.9 . .
C1 C7 H7 111.9 . .
O2 C8 N2 121.2(12) . .
O2 C8 C9 121.6(14) . .
N2 C8 C9 110.4(12) . .
C14 C9 C10 120.0 . .
C14 C9 C8 118.4(15) . .
C10 C9 C8 121.6(15) . .
C13 C14 C9 120.0 . .
C13 C14 O4 120.8(16) . .
C9 C14 O4 119.2(16) . .
C14 C13 C12 120.0 . .
C14 C13 H13 120.0 . .
C12 C13 H13 120.0 . .
C11 C12 C13 120.0 . .
C11 C12 H12 120.0 . .
C13 C12 H12 120.0 . .
C12 C11 C10 120.0 . .
C12 C11 H11 120.0 . .
C10 C11 H11 120.0 . .
C11 C10 C9 120.0 . .
C11 C10 H10 120.0 . .
C9 C10 H10 120.0 . .
O3 C15 H15A 109.5 . .
O3 C15 H15B 109.5 . .
H15A C15 H15B 109.5 . .
O3 C15 H15C 109.5 . .
H15A C15 H15C 109.5 . .
H15B C15 H15C 109.5 . .
C21 C16 C17 120.5(10) . .
C21 C16 H16 119.8 . .
C17 C16 H16 119.8 . .
C18 C17 C16 120.3(10) . .
C18 C17 H17 119.9 . .
C16 C17 H17 119.9 . .
C17 C18 C19 119.9(10) . .
C17 C18 H18 120.0 . .
C19 C18 H18 120.0 . .
C18 C19 C20 120.2(10) . .
C18 C19 H19 119.9 . .
C20 C19 H19 119.9 . .
C21 C20 C19 120.1(10) . .
C21 C20 H20 120.0 . .
C19 C20 H20 120.0 . .
C16 C21 C20 119.1(9) . .
C16 C21 C22 117.9(8) . .
C20 C21 C22 123.0(8) . .
O5 C22 C23 123.0(8) . .
O5 C22 C21 115.3(8) . .
C23 C22 C21 121.7(7) . .
C24 C23 C22 124.0(8) . .
C24 C23 H23 118.0 . .
C22 C23 H23 118.0 . .
O6 C24 C23 122.9(8) . .
O6 C24 C25 116.2(8) . .
C23 C24 C25 120.9(7) . .
C26 C25 C30 118.0(8) . .
C26 C25 C24 124.6(8) . .
C30 C25 C24 117.4(7) . .
C27 C26 C25 121.0(8) . .
C27 C26 H26 119.5 . .
C25 C26 H26 119.5 . .
C26 C27 C28 120.6(9) . .
C26 C27 H27 119.7 . .
C28 C27 H27 119.7 . .
C29 C28 C27 119.4(9) . .
C29 C28 H28 120.3 . .
C27 C28 H28 120.3 . .
C30 C29 C28 120.5(9) . .
C30 C29 H29 119.7 . .
C28 C29 H29 119.7 . .
C29 C30 C25 120.5(9) . .
C29 C30 H30 119.8 . .
C25 C30 H30 119.8 . .
C32 C31 H31A 109.5 . .
C32 C31 H31B 109.5 . .
H31A C31 H31B 109.5 . .
C32 C31 H31C 109.5 . .
H31A C31 H31C 109.5 . .
H31B C31 H31C 109.5 . .
O7 C32 N3 122.8(10) . .
O7 C32 C31 119.8(9) . .
N3 C32 C31 117.3(9) . .
N3 C33 H33A 109.5 . .
N3 C33 H33B 109.5 . .
H33A C33 H33B 109.5 . .
N3 C33 H33C 109.5 . .
H33A C33 H33C 109.5 . .
H33B C33 H33C 109.5 . .
N3 C34 H34A 109.5 . .
N3 C34 H34B 109.5 . .
H34A C34 H34B 109.5 . .
N3 C34 H34C 109.5 . .
H34A C34 H34C 109.5 . .
H34B C34 H34C 109.5 . .
C36 N4 C38 119.6(13) . .
C36 N4 C37 117.1(12) . .
C38 N4 C37 123.1(18) . .
C36 C35 H35A 109.5 . .
C36 C35 H35B 109.5 . .
H35A C35 H35B 109.5 . .
C36 C35 H35C 109.5 . .
H35A C35 H35C 109.5 . .
H35B C35 H35C 109.5 . .
O8 C36 C35 128(2) . .
O8 C36 N4 117.8(17) . .
C35 C36 N4 114.2(15) . .
N4 C37 H37A 109.5 . .
N4 C37 H37B 109.5 . .
H37A C37 H37B 109.5 . .
N4 C37 H37C 109.5 . .
H37A C37 H37C 109.5 . .
H37B C37 H37C 109.5 . .
N4 C38 H38A 109.5 . .
N4 C38 H38B 109.5 . .
H38A C38 H38B 109.5 . .
N4 C38 H38C 109.5 . .
H38A C38 H38C 109.5 . .
H38B C38 H38C 109.5 . .
O8A C36A N4A 118(4) . .
O8A C36A C35A 132(4) . .
N4A C36A C35A 109(3) . .
C36A C35A H35D 109.5 . .
C36A C35A H35E 109.5 . .
H35D C35A H35E 109.5 . .
C36A C35A H35F 109.5 . .
H35D C35A H35F 109.5 . .
H35E C35A H35F 109.5 . .
N4A C37A H37D 109.5 . .
N4A C37A H37E 109.5 . .
H37D C37A H37E 109.5 . .
N4A C37A H37F 109.5 . .
H37D C37A H37F 109.5 . .
H37E C37A H37F 109.5 . .
N4A C38A H38D 109.5 . .
N4A C38A H38E 109.5 . .
H38D C38A H38E 109.5 . .
N4A C38A H38F 109.5 . .
H38D C38A H38F 109.5 . .
H38E C38A H38F 109.5 . .
C36A N4A C37A 123(3) . .
C36A N4A C38A 125(3) . .
C37A N4A C38A 112(3) . .
C14A C9A C10A 120.0 . .
C14A C9A C8A 119.9 . .
C10A C9A C8A 119.9 . .
C9A C14A C13A 120.0 . .
C9A C14A H14A 120.0 . .
C13A C14A H14A 120.0 . .
C14A C13A C12A 120.0 . .
C14A C13A H13A 120.0 . .
C12A C13A H13A 120.0 . .
C11A C12A C13A 120.0 . .
C11A C12A H12A 120.0 . .
C13A C12A H12A 120.0 . .
C12A C11A C10A 120.0 . .
C12A C11A H11A 120.0 . .
C10A C11A H11A 120.0 . .
O4A C10A C11A 102.0(6) . .
O4A C10A C9A 138.0(6) . .
C11A C10A C9A 120.0 . .
O2 C8A N2 121.8(6) . .
O2 C8A C9A 122.1(6) . .
N2 C8A C9A 106.0(4) . .

loop_
_geom_bond_atom_site_label_1
_geom_bond_atom_site_label_2
_geom_bond_distance
_geom_bond_site_symmetry_2
Dy1 O2 2.289(8) .
Dy1 O6 2.290(6) .
Dy1 O5 2.295(6) .
Dy1 O1 2.317(6) .
Dy1 O7 2.355(6) .
Dy1 O1 2.361(6) 3_666
Dy1 N1 2.436(10) .
Dy1 O3 2.636(9) 3_666
Dy1 Dy1 3.7198(8) 3_666
O1 C2 1.334(9) .
O1 Dy1 2.361(6) 3_666
O2 C8A 1.1994(10) .
O2 C8 1.207(14) .
O3 C15 1.331(17) .
O3 C3 1.380(11) .
O3 Dy1 2.636(9) 3_666
O4 C14 1.434(18) .
O5 C22 1.289(10) .
O6 C24 1.269(10) .
O7 C32 1.251(11) .
N1 C7 1.140(13) .
N1 N2 1.477(12) .
N2 C8 1.4498(10) .
N2 C8A 1.4499(10) .
N2 H2 0.8800 .
N3 C32 1.303(13) .
N3 C34 1.461(10) .
N3 C33 1.467(10) .
C1 C6 1.394(12) .
C1 C2 1.418(12) .
C1 C7 1.453(14) .
C2 C3 1.420(13) .
C3 C4 1.389(12) .
C4 C5 1.391(12) .
C4 H4 0.9500 .
C5 C6 1.370(12) .
C5 H5 0.9500 .
C6 H6 0.9500 .
C7 H7 0.9500 .
C8 C9 1.536(16) .
C9 C14 1.3900 .
C9 C10 1.3900 .
C14 C13 1.3900 .
C13 C12 1.3900 .
C13 H13 0.9500 .
C12 C11 1.3900 .
C12 H12 0.9500 .
C11 C10 1.3900 .
C11 H11 0.9500 .
C10 H10 0.9500 .
C15 H15A 0.9800 .
C15 H15B 0.9800 .
C15 H15C 0.9800 .
C16 C21 1.382(13) .
C16 C17 1.388(14) .
C16 H16 0.9500 .
C17 C18 1.371(16) .
C17 H17 0.9500 .
C18 C19 1.373(16) .
C18 H18 0.9500 .
C19 C20 1.396(14) .
C19 H19 0.9500 .
C20 C21 1.383(13) .
C20 H20 0.9500 .
C21 C22 1.499(12) .
C22 C23 1.390(12) .
C23 C24 1.388(12) .
C23 H23 0.9500 .
C24 C25 1.487(12) .
C25 C26 1.398(11) .
C25 C30 1.405(12) .
C26 C27 1.367(13) .
C26 H26 0.9500 .
C27 C28 1.386(14) .
C27 H27 0.9500 .
C28 C29 1.381(14) .
C28 H28 0.9500 .
C29 C30 1.378(14) .
C29 H29 0.9500 .
C30 H30 0.9500 .
C31 C32 1.543(15) .
C31 H31A 0.9800 .
C31 H31B 0.9800 .
C31 H31C 0.9800 .
C33 H33A 0.9800 .
C33 H33B 0.9800 .
C33 H33C 0.9800 .
C34 H34A 0.9800 .
C34 H34B 0.9800 .
C34 H34C 0.9800 .
O8 C36 1.2001(10) .
N4 C36 1.428(15) .
N4 C38 1.459(15) .
N4 C37 1.466(15) .
C35 C36 1.36(3) .
C35 H35A 0.9800 .
C35 H35B 0.9800 .
C35 H35C 0.9800 .
C37 H37A 0.9800 .
C37 H37B 0.9800 .
C37 H37C 0.9800 .
C38 H38A 0.9800 .
C38 H38B 0.9800 .
C38 H38C 0.9800 .
O8A C36A 1.2000(10) .
C36A N4A 1.32(4) .
C36A C35A 1.458(19) .
C35A H35D 0.9800 .
C35A H35E 0.9800 .
C35A H35F 0.9800 .
C37A N4A 1.467(19) .
C37A H37D 0.9800 .
C37A H37E 0.9800 .
C37A H37F 0.9800 .
C38A N4A 1.52(4) .
C38A H38D 0.9800 .
C38A H38E 0.9800 .
C38A H38F 0.9800 .
C9A C14A 1.3900 .
C9A C10A 1.3900 .
C9A C8A 1.4968 .
C14A C13A 1.3900 .
C14A H14A 0.9500 .
C13A C12A 1.3900 .
C13A H13A 0.9500 .
C12A C11A 1.3900 .
C12A H12A 0.9500 .
C11A C10A 1.3900 .
C11A H11A 0.9500 .
C10A O4A 1.249(11) .

loop_
_geom_torsion_atom_site_label_1
_geom_torsion_atom_site_label_2
_geom_torsion_atom_site_label_3
_geom_torsion_atom_site_label_4
_geom_torsion
_geom_torsion_site_symmetry_1
C7 N1 N2 C8 172.7(14) .
Dy1 N1 N2 C8 -4.4(14) .
C7 N1 N2 C8A -169.3(10) .
Dy1 N1 N2 C8A 13.6(10) .
Dy1 O1 C2 C1 16.6(11) .
Dy1 O1 C2 C1 -153.7(6) 3_666
Dy1 O1 C2 C3 -163.9(6) .
Dy1 O1 C2 C3 25.8(10) 3_666
C6 C1 C2 O1 176.5(7) .
C7 C1 C2 O1 -4.4(12) .
C6 C1 C2 C3 -3.1(11) .
C7 C1 C2 C3 176.0(8) .
C15 O3 C3 C4 -9.2(15) .
Dy1 O3 C3 C4 155.8(7) 3_666
C15 O3 C3 C2 172.2(10) .
Dy1 O3 C3 C2 -22.8(9) 3_666
O1 C2 C3 O3 0.8(11) .
C1 C2 C3 O3 -179.6(7) .
O1 C2 C3 C4 -177.9(7) .
C1 C2 C3 C4 1.7(11) .
O3 C3 C4 C5 -177.7(8) .
C2 C3 C4 C5 0.8(13) .
C3 C4 C5 C6 -1.9(13) .
C4 C5 C6 C1 0.5(13) .
C2 C1 C6 C5 2.1(13) .
C7 C1 C6 C5 -177.1(8) .
N2 N1 C7 C1 -171.4(11) .
Dy1 N1 C7 C1 5.3(19) .
C6 C1 C7 N1 171.7(13) .
C2 C1 C7 N1 -7.5(19) .
Dy1 O2 C8 N2 -20(3) .
Dy1 O2 C8 C9 -168.8(6) .
N1 N2 C8 O2 15(2) .
N1 N2 C8 C9 167.0(11) .
O2 C8 C9 C14 8.2(15) .
N2 C8 C9 C14 -143.2(15) .
O2 C8 C9 C10 -171.8(15) .
N2 C8 C9 C10 36.8(15) .
C10 C9 C14 C13 0.0 .
C8 C9 C14 C13 180.00(8) .
C10 C9 C14 O4 -180.0(3) .
C8 C9 C14 O4 0.0(3) .
C9 C14 C13 C12 0.0 .
O4 C14 C13 C12 180.0(3) .
C14 C13 C12 C11 0.0 .
C13 C12 C11 C10 0.0 .
C12 C11 C10 C9 0.0 .
C14 C9 C10 C11 0.0 .
C8 C9 C10 C11 180.00(9) .
C21 C16 C17 C18 1.9(18) .
C16 C17 C18 C19 -1(2) .
C17 C18 C19 C20 1(2) .
C18 C19 C20 C21 -0.4(19) .
C17 C16 C21 C20 -1.7(16) .
C17 C16 C21 C22 177.9(10) .
C19 C20 C21 C16 0.9(16) .
C19 C20 C21 C22 -178.7(10) .
Dy1 O5 C22 C23 9.0(14) .
Dy1 O5 C22 C21 -170.2(6) .
C16 C21 C22 O5 7.6(12) .
C20 C21 C22 O5 -172.8(9) .
C16 C21 C22 C23 -171.6(9) .
C20 C21 C22 C23 8.0(14) .
O5 C22 C23 C24 6.4(14) .
C21 C22 C23 C24 -174.5(8) .
Dy1 O6 C24 C23 -23.6(13) .
Dy1 O6 C24 C25 157.4(6) .
C22 C23 C24 O6 0.2(13) .
C22 C23 C24 C25 179.2(8) .
O6 C24 C25 C26 166.4(8) .
C23 C24 C25 C26 -12.7(12) .
O6 C24 C25 C30 -15.6(11) .
C23 C24 C25 C30 165.3(8) .
C30 C25 C26 C27 0.1(13) .
C24 C25 C26 C27 178.1(8) .
C25 C26 C27 C28 -0.4(15) .
C26 C27 C28 C29 0.5(16) .
C27 C28 C29 C30 -0.3(17) .
C28 C29 C30 C25 0.0(16) .
C26 C25 C30 C29 0.1(14) .
C24 C25 C30 C29 -178.1(9) .
Dy1 O7 C32 N3 139.3(13) .
Dy1 O7 C32 C31 -41(2) .
C34 N3 C32 O7 176.9(9) .
C33 N3 C32 O7 2.3(15) .
C34 N3 C32 C31 -3.2(15) .
C33 N3 C32 C31 -177.9(9) .
C38 N4 C36 O8 -174(3) .
C37 N4 C36 O8 2(4) .
C38 N4 C36 C35 7(3) .
C37 N4 C36 C35 -178(2) .
O8A C36A N4A C37A 11(5) .
C35A C36A N4A C37A -174(3) .
O8A C36A N4A C38A -172(3) .
C35A C36A N4A C38A 4(5) .
C10A C9A C14A C13A 0.0 .
C8A C9A C14A C13A 175.3(5) .
C9A C14A C13A C12A 0.0 .
C14A C13A C12A C11A 0.0 .
C13A C12A C11A C10A 0.0 .
C12A C11A C10A O4A -179.96(9) .
C12A C11A C10A C9A 0.0 .
C14A C9A C10A O4A 179.95(13) .
C8A C9A C10A O4A 4.6(5) .
C14A C9A C10A C11A 0.0 .
C8A C9A C10A C11A -175.3(5) .
Dy1 O2 C8A N2 26.5(10) .
Dy1 O2 C8A C9A 167.0(4) .
N1 N2 C8A O2 -26.0(11) .
N1 N2 C8A C9A -171.9(7) .
C14A C9A C8A O2 32.8(8) .
C10A C9A C8A O2 -151.9(7) .
C14A C9A C8A N2 178.5(6) .
C10A C9A C8A N2 -6.1(7) .
